data_4068203
loop_
_publ_author_name
'Antonov, Artem A.'
'Semikolenova, Nina V.'
'Zakharov, Vladimir A.'
'Zhang, Wenjuan'
'Wang, Youhong'
'Sun, Wen-Hua'
'Talsi, Evgenii P.'
'Bryliakov, Konstantin P.'

_publ_section_title
;
 Vinyl Polymerization of Norbornene on Nickel Complexes with
 Bis(imino)pyridine Ligands Containing Electron-Withdrawing Groups
;
_journal_issue 3
_journal_name_full Organometallics
_journal_page_first 1143
_journal_paper_doi 10.1021/om201213v
_journal_volume 31
_journal_year 2012
_chemical_formula_sum 'C21 H19 Cl6 N3 Ni O2'
_chemical_formula_weight 616.80
_chemical_name_systematic
;aqua{dichloro[2,6-bis{1-[(2,6-dichlorophenyl)-imino]ethyl}pyridine]}nickel(II) hydrate  
?
;
_space_group_IT_number 33
_symmetry_space_group_name_Hall 'P 2c -2n'
_symmetry_space_group_name_H-M 'P n a 21'
_atom_sites_solution_hydrogens geom
_atom_sites_solution_primary direct
_atom_sites_solution_secondary difmap
_audit_creation_method SHELXL-97
_cell_angle_alpha 90.00
_cell_angle_beta 90.00
_cell_angle_gamma 90.00
_cell_formula_units_Z 8
_cell_length_a 18.740(4)
_cell_length_b 10.387(2)
_cell_length_c 26.300(5)
_cell_measurement_temperature 173(2)
_cell_volume 5119.4(18)
_computing_structure_refinement 'SHELXL-97 (Sheldrick, 1997)'
_computing_structure_solution 'SHELXS-97 (Sheldrick, 1990)'
_diffrn_ambient_temperature 173(2)
_diffrn_measured_fraction_theta_full 0.997
_diffrn_measured_fraction_theta_max 0.997
_diffrn_radiation_monochromator graphite
_diffrn_radiation_source 'fine-focus sealed tube'
_diffrn_radiation_type MoK\a
_diffrn_radiation_wavelength 0.71073
_diffrn_reflns_av_R_equivalents 0.0599
_diffrn_reflns_av_sigmaI/netI 0.0652
_diffrn_reflns_limit_h_max 24
_diffrn_reflns_limit_h_min -24
_diffrn_reflns_limit_k_max 12
_diffrn_reflns_limit_k_min -13
_diffrn_reflns_limit_l_max 34
_diffrn_reflns_limit_l_min -16
_diffrn_reflns_number 20265
_diffrn_reflns_theta_full 27.48
_diffrn_reflns_theta_max 27.48
_diffrn_reflns_theta_min 1.55
_exptl_absorpt_coefficient_mu 1.409
_exptl_absorpt_correction_T_max 0.9329
_exptl_absorpt_correction_T_min 0.8491
_exptl_crystal_density_diffrn 1.601
_exptl_crystal_density_method 'not measured'
_exptl_crystal_F_000 2496
_exptl_crystal_size_max 0.12
_exptl_crystal_size_mid 0.08
_exptl_crystal_size_min 0.05
_refine_diff_density_max 1.171
_refine_diff_density_min -0.499
_refine_diff_density_rms 0.109
_refine_ls_abs_structure_details 'Flack H D (1983), Acta Cryst. A39, 876-881'
_refine_ls_abs_structure_Flack -10(10)
_refine_ls_extinction_method none
_refine_ls_goodness_of_fit_ref 1.081
_refine_ls_hydrogen_treatment mixed
_refine_ls_matrix_type full
_refine_ls_number_parameters 599
_refine_ls_number_reflns 8076
_refine_ls_number_restraints 1
_refine_ls_restrained_S_all 1.081
_refine_ls_R_factor_all 0.0691
_refine_ls_R_factor_gt 0.0641
_refine_ls_shift/su_max 0.090
_refine_ls_shift/su_mean 0.018
_refine_ls_structure_factor_coef Fsqd
_refine_ls_weighting_details 'calc w=1/[\s^2^(Fo^2^)+(0.0579P)^2^+11.4927P] where P=(Fo^2^+2Fc^2^)/3'
_refine_ls_weighting_scheme calc
_refine_ls_wR_factor_gt 0.1414
_refine_ls_wR_factor_ref 0.1461
_reflns_number_gt 7505
_reflns_number_total 8076
_reflns_threshold_expression >2sigma(I)
_cod_data_source_file om201213v_si_001.cif
_cod_data_source_block b
_cod_original_cell_volume 5119.3(18)
_cod_database_code 4068203

loop_
_symmetry_equiv_pos_as_xyz
'x, y, z'
'-x, -y, z+1/2'
'x+1/2, -y+1/2, z'
'-x+1/2, y+1/2, z+1/2'

loop_
_atom_site_label
_atom_site_type_symbol
_atom_site_fract_x
_atom_site_fract_y
_atom_site_fract_z
_atom_site_U_iso_or_equiv
_atom_site_adp_type
_atom_site_occupancy
_atom_site_symmetry_multiplicity
_atom_site_calc_flag
_atom_site_refinement_flags
Ni1 Ni 0.31438(4) 0.11145(8) 0.41073(3) 0.01708(19) Uani 1 1 d .
Ni2 Ni 0.42770(4) 0.61519(8) 0.35576(3) 0.01756(19) Uani 1 1 d .
Cl1 Cl 0.24386(9) -0.08386(16) 0.39961(8) 0.0265(4) Uani 1 1 d .
Cl2 Cl 0.42496(8) 0.01021(15) 0.40826(7) 0.0225(4) Uani 1 1 d .
Cl3 Cl 0.30631(13) -0.1040(2) 0.16949(9) 0.0438(6) Uani 1 1 d .
Cl4 Cl 0.53867(11) 0.1351(3) 0.24255(9) 0.0536(7) Uani 1 1 d .
Cl5 Cl 0.31908(13) -0.24386(19) 0.62800(9) 0.0415(5) Uani 1 1 d .
Cl6 Cl 0.52891(11) 0.0852(3) 0.58134(9) 0.0460(6) Uani 1 1 d .
Cl7 Cl 0.31842(8) 0.50773(15) 0.35603(8) 0.0236(4) Uani 1 1 d .
Cl8 Cl 0.49841(9) 0.42127(16) 0.36772(8) 0.0275(4) Uani 1 1 d .
Cl9 Cl 0.44119(13) 0.3041(2) 0.12723(10) 0.0516(6) Uani 1 1 d .
Cl10 Cl 0.21628(10) 0.5841(2) 0.18789(8) 0.0364(5) Uani 1 1 d .
Cl11 Cl 0.19879(11) 0.6096(3) 0.52395(10) 0.0615(9) Uani 1 1 d .
Cl12 Cl 0.43446(15) 0.3830(2) 0.59499(10) 0.0532(7) Uani 1 1 d .
O1 O 0.3706(2) 0.7842(4) 0.34115(18) 0.0216(10) Uani 1 1 d .
H1A H 0.3281 0.8025 0.3484 0.026 Uiso 1 1 d R
H1B H 0.3865 0.8486 0.3568 0.026 Uiso 1 1 d R
O2 O 0.3706(2) 0.2842(5) 0.4261(2) 0.0245(11) Uani 1 1 d .
H2A H 0.3450 0.3475 0.4182 0.029 Uiso 1 1 d R
H2B H 0.4026 0.2722 0.4042 0.029 Uiso 1 1 d R
O3 O 0.1390(3) 0.0085(6) 0.3028(3) 0.0414(15) Uani 1 1 d .
H3A H 0.1106 0.0323 0.3257 0.050 Uiso 1 1 d R
H3B H 0.1645 -0.0328 0.3234 0.050 Uiso 1 1 d R
O4 O 0.1021(3) 0.9811(5) 0.4636(2) 0.0355(13) Uani 1 1 d .
H4A H 0.0781 1.0032 0.4380 0.043 Uiso 1 1 d R
H4B H 0.1393 0.9650 0.4470 0.043 Uiso 1 1 d R
N1 N 0.2956(3) 0.1649(6) 0.3330(2) 0.0196(12) Uani 1 1 d .
N2 N 0.2253(3) 0.2160(5) 0.4150(2) 0.0187(11) Uani 1 1 d .
N3 N 0.2889(3) 0.1077(5) 0.4905(2) 0.0210(13) Uani 1 1 d .
N4 N 0.4576(3) 0.6241(6) 0.2769(2) 0.0213(13) Uani 1 1 d .
N5 N 0.5153(3) 0.7239(5) 0.3561(3) 0.0188(11) Uani 1 1 d .
N6 N 0.4408(3) 0.6603(5) 0.4347(2) 0.0192(12) Uani 1 1 d .
C1 C 0.2010(5) 0.1854(9) 0.5550(3) 0.039(2) Uani 1 1 d .
H1D H 0.1873 0.2755 0.5602 0.059 Uiso 1 1 calc R
H1E H 0.2369 0.1608 0.5803 0.059 Uiso 1 1 calc R
H1C H 0.1589 0.1302 0.5587 0.059 Uiso 1 1 calc R
C2 C 0.2314(4) 0.1694(7) 0.5027(3) 0.0233(15) Uani 1 1 d .
C3 C 0.1937(4) 0.2303(7) 0.4596(3) 0.0205(15) Uani 1 1 d .
C4 C 0.1288(4) 0.2952(7) 0.4627(3) 0.0253(16) Uani 1 1 d .
H4 H 0.1061 0.3076 0.4947 0.030 Uiso 1 1 calc R
C5 C 0.0977(4) 0.3414(7) 0.4183(3) 0.0271(16) Uani 1 1 d .
H5 H 0.0528 0.3837 0.4197 0.032 Uiso 1 1 calc R
C6 C 0.1320(4) 0.3259(7) 0.3721(3) 0.0250(16) Uani 1 1 d .
H6 H 0.1118 0.3580 0.3415 0.030 Uiso 1 1 calc R
C7 C 0.1976(3) 0.2613(6) 0.3719(3) 0.0177(14) Uani 1 1 d .
C8 C 0.2416(4) 0.2338(7) 0.3256(3) 0.0190(14) Uani 1 1 d .
C9 C 0.2188(4) 0.2894(8) 0.2759(3) 0.0283(17) Uani 1 1 d .
H9B H 0.2592 0.2886 0.2522 0.042 Uiso 1 1 calc R
H9C H 0.2026 0.3782 0.2809 0.042 Uiso 1 1 calc R
H9A H 0.1797 0.2379 0.2618 0.042 Uiso 1 1 calc R
C10 C 0.3375(4) 0.1170(7) 0.2914(3) 0.0226(15) Uani 1 1 d .
C11 C 0.3052(4) 0.0376(7) 0.2551(3) 0.0234(15) Uani 1 1 d .
H11 H 0.2560 0.0166 0.2576 0.028 Uiso 1 1 calc R
C12 C 0.3458(4) -0.0093(7) 0.2158(3) 0.0260(16) Uani 1 1 d .
C13 C 0.4184(4) 0.0213(9) 0.2120(3) 0.0341(19) Uani 1 1 d .
H13 H 0.4464 -0.0109 0.1847 0.041 Uiso 1 1 calc R
C14 C 0.4481(4) 0.0983(9) 0.2483(3) 0.0332(19) Uani 1 1 d .
C15 C 0.4101(4) 0.1491(7) 0.2879(3) 0.0236(15) Uani 1 1 d .
H15 H 0.4320 0.2042 0.3121 0.028 Uiso 1 1 calc R
C16 C 0.3308(4) 0.0437(8) 0.5285(3) 0.0267(16) Uani 1 1 d .
C17 C 0.3051(4) -0.0604(7) 0.5554(3) 0.0258(16) Uani 1 1 d .
H17 H 0.2585 -0.0933 0.5496 0.031 Uiso 1 1 calc R
C18 C 0.3502(4) -0.1154(8) 0.5915(3) 0.0325(18) Uani 1 1 d .
C19 C 0.4183(4) -0.0695(8) 0.6009(3) 0.0345(19) Uani 1 1 d .
H19 H 0.4474 -0.1061 0.6267 0.041 Uiso 1 1 calc R
C20 C 0.4423(4) 0.0316(8) 0.5712(3) 0.0296(17) Uani 1 1 d .
C21 C 0.3997(4) 0.0907(7) 0.5360(3) 0.0249(16) Uani 1 1 d .
H21 H 0.4167 0.1624 0.5171 0.030 Uiso 1 1 calc R
C22 C 0.5166(4) 0.7863(8) 0.4954(3) 0.0253(16) Uani 1 1 d .
H22A H 0.4778 0.7729 0.5199 0.038 Uiso 1 1 calc R
H22C H 0.5264 0.8787 0.4923 0.038 Uiso 1 1 calc R
H22B H 0.5596 0.7419 0.5073 0.038 Uiso 1 1 calc R
C23 C 0.4954(4) 0.7345(7) 0.4454(3) 0.0209(15) Uani 1 1 d .
C24 C 0.5408(3) 0.7648(6) 0.4005(3) 0.0187(14) Uani 1 1 d .
C25 C 0.6047(4) 0.8327(7) 0.4025(3) 0.0244(15) Uani 1 1 d .
H25 H 0.6225 0.8634 0.4341 0.029 Uiso 1 1 calc R
C26 C 0.6420(3) 0.8550(7) 0.3577(3) 0.0256(15) Uani 1 1 d .
H26 H 0.6865 0.8990 0.3584 0.031 Uiso 1 1 calc R
C27 C 0.6140(4) 0.8129(7) 0.3122(3) 0.0278(17) Uani 1 1 d .
H27 H 0.6382 0.8288 0.2811 0.033 Uiso 1 1 calc R
C28 C 0.5493(4) 0.7462(7) 0.3129(3) 0.0210(15) Uani 1 1 d .
C29 C 0.5126(4) 0.6910(8) 0.2667(3) 0.0283(17) Uani 1 1 d .
C30 C 0.5418(4) 0.7230(9) 0.2160(3) 0.036(2) Uani 1 1 d .
H30B H 0.5847 0.6715 0.2097 0.054 Uiso 1 1 calc R
H30C H 0.5540 0.8147 0.2147 0.054 Uiso 1 1 calc R
H30A H 0.5060 0.7039 0.1898 0.054 Uiso 1 1 calc R
C31 C 0.4170(4) 0.5654(7) 0.2368(3) 0.0227(15) Uani 1 1 d .
C32 C 0.4462(4) 0.4717(7) 0.2056(3) 0.0240(15) Uani 1 1 d .
H32 H 0.4945 0.4460 0.2100 0.029 Uiso 1 1 calc R
C33 C 0.4048(4) 0.4156(8) 0.1682(3) 0.0321(18) Uani 1 1 d .
C34 C 0.3344(4) 0.4498(8) 0.1627(3) 0.0316(17) Uani 1 1 d .
H34 H 0.3056 0.4102 0.1374 0.038 Uiso 1 1 calc R
C35 C 0.3058(4) 0.5429(8) 0.1946(3) 0.0293(17) Uani 1 1 d .
C36 C 0.3458(4) 0.5999(7) 0.2325(3) 0.0283(17) Uani 1 1 d .
H36 H 0.3252 0.6611 0.2550 0.034 Uiso 1 1 calc R
C37 C 0.4006(4) 0.6097(6) 0.4754(3) 0.0182(14) Uani 1 1 d .
C38 C 0.3274(4) 0.6336(7) 0.4778(3) 0.0249(16) Uani 1 1 d .
H38 H 0.3043 0.6868 0.4534 0.030 Uiso 1 1 calc R
C39 C 0.2890(4) 0.5758(9) 0.5176(3) 0.0333(18) Uani 1 1 d .
C40 C 0.3208(5) 0.4956(9) 0.5527(3) 0.037(2) Uani 1 1 d .
H40 H 0.2935 0.4553 0.5786 0.045 Uiso 1 1 calc R
C41 C 0.3927(5) 0.4757(8) 0.5493(3) 0.0315(18) Uani 1 1 d .
C42 C 0.4330(4) 0.5309(7) 0.5105(3) 0.0266(16) Uani 1 1 d .
H42 H 0.4828 0.5141 0.5083 0.032 Uiso 1 1 calc R

loop_
_atom_site_aniso_label
_atom_site_aniso_U_11
_atom_site_aniso_U_22
_atom_site_aniso_U_33
_atom_site_aniso_U_23
_atom_site_aniso_U_13
_atom_site_aniso_U_12
Ni1 0.0140(4) 0.0190(4) 0.0183(4) 0.0003(4) 0.0002(3) 0.0023(3)
Ni2 0.0159(4) 0.0188(4) 0.0179(4) -0.0005(4) -0.0003(4) -0.0007(3)
Cl1 0.0201(8) 0.0225(8) 0.0370(11) -0.0014(8) 0.0037(7) -0.0017(6)
Cl2 0.0159(7) 0.0223(8) 0.0293(9) -0.0018(7) -0.0029(7) 0.0036(6)
Cl3 0.0524(14) 0.0517(13) 0.0273(11) -0.0151(10) -0.0045(10) -0.0085(10)
Cl4 0.0229(10) 0.108(2) 0.0304(12) -0.0109(13) 0.0041(9) -0.0078(11)
Cl5 0.0637(14) 0.0307(9) 0.0301(11) 0.0083(9) 0.0055(10) 0.0089(10)
Cl6 0.0288(10) 0.0789(17) 0.0302(12) 0.0092(11) -0.0069(9) 0.0049(10)
Cl7 0.0176(7) 0.0217(8) 0.0316(10) 0.0007(8) -0.0009(7) -0.0016(6)
Cl8 0.0195(8) 0.0251(8) 0.0379(11) 0.0002(8) 0.0006(7) 0.0020(6)
Cl9 0.0605(14) 0.0537(13) 0.0407(13) -0.0264(12) -0.0064(11) 0.0198(11)
Cl10 0.0252(9) 0.0518(12) 0.0323(11) -0.0099(10) -0.0037(8) 0.0012(8)
Cl11 0.0215(10) 0.127(3) 0.0361(14) 0.0134(15) 0.0028(9) -0.0042(12)
Cl12 0.0744(17) 0.0501(14) 0.0351(13) 0.0180(11) -0.0106(12) 0.0033(12)
O1 0.021(2) 0.023(2) 0.020(3) -0.006(2) -0.001(2) 0.003(2)
O2 0.020(2) 0.022(2) 0.031(3) -0.003(2) -0.001(2) -0.006(2)
O3 0.028(3) 0.049(4) 0.047(4) -0.001(3) 0.015(3) -0.004(3)
O4 0.026(3) 0.040(3) 0.040(4) 0.003(3) 0.001(3) -0.004(2)
N1 0.017(3) 0.026(3) 0.016(3) 0.002(2) -0.003(2) 0.000(2)
N2 0.020(3) 0.018(3) 0.018(3) -0.003(3) -0.001(2) 0.001(2)
N3 0.023(3) 0.023(3) 0.018(3) 0.004(2) 0.004(2) 0.006(2)
N4 0.024(3) 0.024(3) 0.016(3) 0.001(2) -0.001(2) 0.000(2)
N5 0.017(3) 0.018(2) 0.021(3) 0.003(3) 0.000(2) -0.003(2)
N6 0.022(3) 0.017(3) 0.019(3) 0.001(2) 0.001(2) 0.003(2)
C1 0.040(5) 0.052(5) 0.026(4) 0.001(4) 0.010(4) 0.013(4)
C2 0.025(3) 0.029(4) 0.017(3) 0.000(3) -0.001(3) 0.000(3)
C3 0.019(3) 0.028(4) 0.014(3) 0.000(3) 0.004(3) 0.003(3)
C4 0.021(3) 0.029(4) 0.026(4) -0.006(3) -0.002(3) 0.001(3)
C5 0.019(3) 0.023(3) 0.039(5) 0.001(3) 0.002(3) 0.003(3)
C6 0.021(3) 0.028(4) 0.026(4) -0.006(3) -0.004(3) 0.009(3)
C7 0.015(3) 0.023(3) 0.015(3) -0.002(3) -0.001(3) 0.001(2)
C8 0.023(3) 0.023(3) 0.011(3) 0.003(3) -0.011(3) -0.003(3)
C9 0.033(4) 0.030(4) 0.021(4) 0.001(3) -0.006(3) -0.004(3)
C10 0.026(4) 0.023(4) 0.019(4) -0.001(3) -0.003(3) 0.002(3)
C11 0.021(3) 0.030(4) 0.019(4) -0.001(3) 0.003(3) -0.006(3)
C12 0.027(4) 0.031(4) 0.019(4) -0.003(3) -0.004(3) 0.000(3)
C13 0.028(4) 0.051(5) 0.023(4) -0.010(4) 0.003(3) 0.005(4)
C14 0.023(4) 0.056(5) 0.020(4) 0.008(4) 0.004(3) 0.005(3)
C15 0.018(3) 0.035(4) 0.018(4) 0.004(3) 0.003(3) -0.004(3)
C16 0.028(4) 0.039(4) 0.014(4) 0.002(3) 0.008(3) 0.004(3)
C17 0.027(4) 0.031(4) 0.019(4) 0.001(3) 0.002(3) 0.005(3)
C18 0.042(5) 0.039(4) 0.017(4) -0.005(3) -0.001(3) 0.020(4)
C19 0.031(4) 0.049(5) 0.024(4) -0.001(4) -0.004(3) 0.024(4)
C20 0.025(4) 0.040(4) 0.024(4) 0.004(4) 0.002(3) 0.014(3)
C21 0.028(4) 0.037(4) 0.010(3) 0.003(3) -0.003(3) 0.005(3)
C22 0.017(3) 0.036(4) 0.022(4) -0.008(3) -0.003(3) -0.001(3)
C23 0.021(3) 0.018(3) 0.023(4) -0.001(3) 0.001(3) 0.001(3)
C24 0.016(3) 0.017(3) 0.023(4) -0.006(3) -0.003(3) 0.005(2)
C25 0.023(3) 0.025(3) 0.025(4) -0.003(3) -0.001(3) 0.009(3)
C26 0.016(3) 0.028(3) 0.033(4) 0.001(3) 0.000(3) -0.003(3)
C27 0.019(3) 0.029(4) 0.035(5) 0.000(3) 0.009(3) -0.003(3)
C28 0.019(3) 0.025(3) 0.020(4) 0.002(3) -0.001(3) 0.003(3)
C29 0.020(3) 0.046(5) 0.019(4) -0.002(3) 0.004(3) 0.001(3)
C30 0.030(4) 0.056(5) 0.023(4) 0.000(4) 0.011(3) -0.006(4)
C31 0.023(3) 0.028(4) 0.017(3) 0.004(3) 0.002(3) 0.000(3)
C32 0.027(4) 0.032(4) 0.013(3) -0.004(3) -0.002(3) -0.003(3)
C33 0.039(4) 0.032(4) 0.025(4) 0.002(3) 0.005(4) 0.012(4)
C34 0.040(4) 0.033(4) 0.022(4) -0.007(3) -0.004(3) -0.004(4)
C35 0.027(4) 0.037(4) 0.024(4) 0.009(3) -0.001(3) -0.006(3)
C36 0.024(4) 0.033(4) 0.028(4) -0.004(3) 0.006(3) -0.001(3)
C37 0.026(4) 0.017(3) 0.011(3) -0.006(2) 0.002(3) 0.004(3)
C38 0.022(3) 0.032(4) 0.020(4) 0.007(3) -0.006(3) -0.002(3)
C39 0.024(4) 0.051(5) 0.024(4) 0.001(4) 0.002(3) -0.005(4)
C40 0.043(5) 0.047(5) 0.022(4) 0.004(4) 0.011(4) -0.018(4)
C41 0.043(5) 0.028(4) 0.023(4) 0.000(3) -0.002(3) -0.004(4)
C42 0.028(4) 0.029(4) 0.023(4) 0.000(3) 0.003(3) 0.003(3)

loop_
_atom_type_symbol
_atom_type_description
_atom_type_scat_dispersion_real
_atom_type_scat_dispersion_imag
_atom_type_scat_source
C C 0.0033 0.0016 'International Tables Vol C Tables 4.2.6.8 and 6.1.1.4'
H H 0.0000 0.0000 'International Tables Vol C Tables 4.2.6.8 and 6.1.1.4'
N N 0.0061 0.0033 'International Tables Vol C Tables 4.2.6.8 and 6.1.1.4'
O O 0.0106 0.0060 'International Tables Vol C Tables 4.2.6.8 and 6.1.1.4'
Cl Cl 0.1484 0.1585 'International Tables Vol C Tables 4.2.6.8 and 6.1.1.4'
Ni Ni 0.3393 1.1124 'International Tables Vol C Tables 4.2.6.8 and 6.1.1.4'

loop_
_geom_angle_atom_site_label_1
_geom_angle_atom_site_label_2
_geom_angle_atom_site_label_3
_geom_angle
N2 Ni1 O2 86.8(2)
N2 Ni1 N1 77.0(2)
O2 Ni1 N1 92.5(2)
N2 Ni1 N3 76.6(2)
O2 Ni1 N3 86.6(2)
N1 Ni1 N3 153.7(2)
N2 Ni1 Cl2 173.63(17)
O2 Ni1 Cl2 86.84(14)
N1 Ni1 Cl2 103.69(16)
N3 Ni1 Cl2 102.53(16)
N2 Ni1 Cl1 90.37(16)
O2 Ni1 Cl1 175.14(16)
N1 Ni1 Cl1 90.68(17)
N3 Ni1 Cl1 88.95(17)
Cl2 Ni1 Cl1 95.94(6)
N5 Ni2 O1 86.9(2)
N5 Ni2 N6 77.1(2)
O1 Ni2 N6 93.0(2)
N5 Ni2 N4 76.4(2)
O1 Ni2 N4 85.4(2)
N6 Ni2 N4 153.5(2)
N5 Ni2 Cl7 174.04(16)
O1 Ni2 Cl7 87.29(14)
N6 Ni2 Cl7 101.69(17)
N4 Ni2 Cl7 104.63(17)
N5 Ni2 Cl8 91.15(16)
O1 Ni2 Cl8 176.29(15)
N6 Ni2 Cl8 89.63(16)
N4 Ni2 Cl8 91.05(16)
Cl7 Ni2 Cl8 94.68(6)
Ni2 O1 H1A 129.3
Ni2 O1 H1B 113.4
H1A O1 H1B 92.6
Ni1 O2 H2A 109.3
Ni1 O2 H2B 95.6
H2A O2 H2B 110.7
H3A O3 H3B 93.0
H4A O4 H4B 94.9
C8 N1 C10 121.4(6)
C8 N1 Ni1 115.3(5)
C10 N1 Ni1 123.1(4)
C3 N2 C7 122.6(6)
C3 N2 Ni1 119.1(5)
C7 N2 Ni1 118.1(5)
C2 N3 C16 121.0(6)
C2 N3 Ni1 114.6(5)
C16 N3 Ni1 124.4(4)
C29 N4 C31 120.5(6)
C29 N4 Ni2 115.9(5)
C31 N4 Ni2 123.4(4)
C28 N5 C24 121.6(6)
C28 N5 Ni2 119.5(5)
C24 N5 Ni2 118.7(5)
C23 N6 C37 118.1(6)
C23 N6 Ni2 115.3(5)
C37 N6 Ni2 126.4(4)
C2 C1 H1D 109.5
C2 C1 H1E 109.5
H1D C1 H1E 109.5
C2 C1 H1C 109.5
H1D C1 H1C 109.5
H1E C1 H1C 109.5
N3 C2 C3 114.9(7)
N3 C2 C1 126.8(7)
C3 C2 C1 118.4(6)
N2 C3 C4 119.9(7)
N2 C3 C2 114.7(6)
C4 C3 C2 125.4(7)
C5 C4 C3 118.9(7)
C5 C4 H4 120.6
C3 C4 H4 120.6
C6 C5 C4 120.2(6)
C6 C5 H5 119.9
C4 C5 H5 119.9
C5 C6 C7 117.7(7)
C5 C6 H6 121.1
C7 C6 H6 121.1
N2 C7 C6 120.6(6)
N2 C7 C8 114.1(6)
C6 C7 C8 125.2(6)
N1 C8 C9 126.0(7)
N1 C8 C7 115.3(6)
C9 C8 C7 118.7(6)
C8 C9 H9B 109.5
C8 C9 H9C 109.5
H9B C9 H9C 109.5
C8 C9 H9A 109.5
H9B C9 H9A 109.5
H9C C9 H9A 109.5
C11 C10 C15 121.0(7)
C11 C10 N1 119.2(6)
C15 C10 N1 119.9(6)
C12 C11 C10 118.9(7)
C12 C11 H11 120.5
C10 C11 H11 120.5
C11 C12 C13 120.8(7)
C11 C12 Cl3 119.6(6)
C13 C12 Cl3 119.6(6)
C14 C13 C12 118.6(7)
C14 C13 H13 120.7
C12 C13 H13 120.7
C13 C14 C15 123.2(7)
C13 C14 Cl4 117.6(6)
C15 C14 Cl4 119.2(7)
C14 C15 C10 117.5(7)
C14 C15 H15 121.2
C10 C15 H15 121.2
C17 C16 C21 121.7(7)
C17 C16 N3 121.9(7)
C21 C16 N3 116.4(7)
C16 C17 C18 117.3(8)
C16 C17 H17 121.3
C18 C17 H17 121.3
C19 C18 C17 122.7(8)
C19 C18 Cl5 118.2(6)
C17 C18 Cl5 119.1(7)
C18 C19 C20 117.4(7)
C18 C19 H19 121.3
C20 C19 H19 121.3
C21 C20 C19 122.2(7)
C21 C20 Cl6 120.4(6)
C19 C20 Cl6 117.4(6)
C20 C21 C16 118.7(7)
C20 C21 H21 120.7
C16 C21 H21 120.7
C23 C22 H22A 109.5
C23 C22 H22C 109.5
H22A C22 H22C 109.5
C23 C22 H22B 109.5
H22A C22 H22B 109.5
H22C C22 H22B 109.5
N6 C23 C22 128.0(7)
N6 C23 C24 113.5(7)
C22 C23 C24 118.5(6)
N5 C24 C25 120.3(7)
N5 C24 C23 115.1(6)
C25 C24 C23 124.6(7)
C24 C25 C26 119.0(7)
C24 C25 H25 120.5
C26 C25 H25 120.5
C27 C26 C25 119.4(6)
C27 C26 H26 120.3
C25 C26 H26 120.3
C26 C27 C28 118.5(7)
C26 C27 H27 120.7
C28 C27 H27 120.8
N5 C28 C27 121.1(7)
N5 C28 C29 113.8(6)
C27 C28 C29 125.0(7)
N4 C29 C30 127.7(7)
N4 C29 C28 114.1(7)
C30 C29 C28 118.1(7)
C29 C30 H30B 109.5
C29 C30 H30C 109.5
H30B C30 H30C 109.5
C29 C30 H30A 109.5
H30B C30 H30A 109.5
H30C C30 H30A 109.5
C36 C31 C32 120.9(7)
C36 C31 N4 117.4(7)
C32 C31 N4 121.6(6)
C33 C32 C31 119.8(7)
C33 C32 H32 120.1
C31 C32 H32 120.1
C34 C33 C32 120.3(7)
C34 C33 Cl9 119.3(7)
C32 C33 Cl9 120.4(6)
C33 C34 C35 119.3(7)
C33 C34 H34 120.4
C35 C34 H34 120.4
C36 C35 C34 121.6(7)
C36 C35 Cl10 119.4(6)
C34 C35 Cl10 118.9(6)
C35 C36 C31 118.1(7)
C35 C36 H36 121.0
C31 C36 H36 120.9
C42 C37 C38 120.7(7)
C42 C37 N6 119.7(6)
C38 C37 N6 119.5(6)
C37 C38 C39 117.4(7)
C37 C38 H38 121.3
C39 C38 H38 121.3
C40 C39 C38 122.4(7)
C40 C39 Cl11 118.6(6)
C38 C39 Cl11 118.9(6)
C41 C40 C39 118.3(8)
C41 C40 H40 120.8
C39 C40 H40 120.8
C40 C41 C42 121.4(8)
C40 C41 Cl12 119.1(7)
C42 C41 Cl12 119.5(7)
C37 C42 C41 119.8(7)
C37 C42 H42 120.1
C41 C42 H42 120.1

loop_
_geom_bond_atom_site_label_1
_geom_bond_atom_site_label_2
_geom_bond_distance
Ni1 N2 1.994(5)
Ni1 O2 2.120(5)
Ni1 N1 2.146(6)
Ni1 N3 2.153(6)
Ni1 Cl2 2.3247(17)
Ni1 Cl1 2.4389(19)
Ni2 N5 1.992(5)
Ni2 O1 2.092(5)
Ni2 N6 2.141(6)
Ni2 N4 2.152(6)
Ni2 Cl7 2.3324(18)
Ni2 Cl8 2.4314(19)
Cl3 C12 1.732(8)
Cl4 C14 1.747(8)
Cl5 C18 1.744(9)
Cl6 C20 1.736(8)
Cl9 C33 1.722(8)
Cl10 C35 1.740(8)
Cl11 C39 1.735(8)
Cl12 C41 1.727(9)
O1 H1A 0.8400
O1 H1B 0.8399
O2 H2A 0.8401
O2 H2B 0.8398
O3 H3A 0.8400
O3 H3B 0.8399
O4 H4A 0.8403
O4 H4B 0.8400
N1 C8 1.254(9)
N1 C10 1.437(9)
N2 C3 1.322(9)
N2 C7 1.333(9)
N3 C2 1.294(9)
N3 C16 1.434(9)
N4 C29 1.270(9)
N4 C31 1.435(9)
N5 C28 1.323(10)
N5 C24 1.331(9)
N6 C23 1.312(9)
N6 C37 1.412(9)
C1 C2 1.498(10)
C1 H1D 0.9800
C1 H1E 0.9800
C1 H1C 0.9800
C2 C3 1.478(10)
C3 C4 1.393(10)
C4 C5 1.390(11)
C4 H4 0.9500
C5 C6 1.386(11)
C5 H5 0.9500
C6 C7 1.400(9)
C6 H6 0.9500
C7 C8 1.498(10)
C8 C9 1.493(10)
C9 H9B 0.9800
C9 H9C 0.9800
C9 H9A 0.9800
C10 C11 1.399(10)
C10 C15 1.403(10)
C11 C12 1.372(10)
C11 H11 0.9500
C12 C13 1.401(10)
C13 C14 1.364(12)
C13 H13 0.9500
C14 C15 1.367(11)
C15 H15 0.9500
C16 C17 1.380(11)
C16 C21 1.393(11)
C17 C18 1.393(10)
C17 H17 0.9500
C18 C19 1.385(12)
C19 C20 1.384(12)
C19 H19 0.9500
C20 C21 1.369(10)
C21 H21 0.9500
C22 C23 1.476(10)
C22 H22A 0.9800
C22 H22C 0.9800
C22 H22B 0.9800
C23 C24 1.490(10)
C24 C25 1.390(9)
C25 C26 1.390(10)
C25 H25 0.9500
C26 C27 1.377(11)
C26 H26 0.9500
C27 C28 1.396(10)
C27 H27 0.9500
C28 C29 1.510(11)
C29 C30 1.481(10)
C30 H30B 0.9800
C30 H30C 0.9800
C30 H30A 0.9800
C31 C36 1.386(10)
C31 C32 1.386(10)
C32 C33 1.383(11)
C32 H32 0.9500
C33 C34 1.374(11)
C34 C35 1.387(11)
C34 H34 0.9500
C35 C36 1.382(11)
C36 H36 0.9500
C37 C42 1.375(10)
C37 C38 1.396(10)
C38 C39 1.405(11)
C38 H38 0.9500
C39 C40 1.378(12)
C40 C41 1.364(12)
C40 H40 0.9500
C41 C42 1.394(11)
C42 H42 0.9500

loop_
_geom_torsion_atom_site_label_1
_geom_torsion_atom_site_label_2
_geom_torsion_atom_site_label_3
_geom_torsion_atom_site_label_4
_geom_torsion
N2 Ni1 N1 C8 0.7(5)
O2 Ni1 N1 C8 -85.5(5)
N3 Ni1 N1 C8 1.9(9)
Cl2 Ni1 N1 C8 -172.8(5)
Cl1 Ni1 N1 C8 90.9(5)
N2 Ni1 N1 C10 -174.1(6)
O2 Ni1 N1 C10 99.8(5)
N3 Ni1 N1 C10 -172.9(5)
Cl2 Ni1 N1 C10 12.4(5)
Cl1 Ni1 N1 C10 -83.9(5)
O2 Ni1 N2 C3 -89.1(5)
N1 Ni1 N2 C3 177.5(6)
N3 Ni1 N2 C3 -1.9(5)
Cl2 Ni1 N2 C3 -85.1(18)
Cl1 Ni1 N2 C3 86.9(5)
O2 Ni1 N2 C7 95.5(5)
N1 Ni1 N2 C7 2.1(5)
N3 Ni1 N2 C7 -177.3(5)
Cl2 Ni1 N2 C7 99.5(18)
Cl1 Ni1 N2 C7 -88.5(5)
N2 Ni1 N3 C2 0.7(5)
O2 Ni1 N3 C2 88.3(5)
N1 Ni1 N3 C2 -0.5(9)
Cl2 Ni1 N3 C2 174.2(5)
Cl1 Ni1 N3 C2 -89.9(5)
N2 Ni1 N3 C16 -179.0(6)
O2 Ni1 N3 C16 -91.5(6)
N1 Ni1 N3 C16 179.8(5)
Cl2 Ni1 N3 C16 -5.5(6)
Cl1 Ni1 N3 C16 90.4(6)
N5 Ni2 N4 C29 -1.0(5)
O1 Ni2 N4 C29 86.9(6)
N6 Ni2 N4 C29 -0.7(9)
Cl7 Ni2 N4 C29 172.9(5)
Cl8 Ni2 N4 C29 -92.0(6)
N5 Ni2 N4 C31 -177.6(6)
O1 Ni2 N4 C31 -89.6(5)
N6 Ni2 N4 C31 -177.2(5)
Cl7 Ni2 N4 C31 -3.6(5)
Cl8 Ni2 N4 C31 91.5(5)
O1 Ni2 N5 C28 -87.9(5)
N6 Ni2 N5 C28 178.2(5)
N4 Ni2 N5 C28 -1.9(5)
Cl7 Ni2 N5 C28 -102.6(19)
Cl8 Ni2 N5 C28 88.9(5)
O1 Ni2 N5 C24 96.7(5)
N6 Ni2 N5 C24 2.9(5)
N4 Ni2 N5 C24 -177.2(5)
Cl7 Ni2 N5 C24 82(2)
Cl8 Ni2 N5 C24 -86.4(5)
N5 Ni2 N6 C23 1.0(5)
O1 Ni2 N6 C23 -85.1(5)
N4 Ni2 N6 C23 0.7(8)
Cl7 Ni2 N6 C23 -173.0(5)
Cl8 Ni2 N6 C23 92.3(5)
N5 Ni2 N6 C37 -173.3(6)
O1 Ni2 N6 C37 100.6(5)
N4 Ni2 N6 C37 -173.6(5)
Cl7 Ni2 N6 C37 12.7(5)
Cl8 Ni2 N6 C37 -82.0(5)
C16 N3 C2 C3 -179.9(6)
Ni1 N3 C2 C3 0.4(8)
C16 N3 C2 C1 0.7(12)
Ni1 N3 C2 C1 -179.0(7)
C7 N2 C3 C4 -0.2(10)
Ni1 N2 C3 C4 -175.4(5)
C7 N2 C3 C2 177.9(6)
Ni1 N2 C3 C2 2.7(8)
N3 C2 C3 N2 -1.9(10)
C1 C2 C3 N2 177.5(7)
N3 C2 C3 C4 176.0(7)
C1 C2 C3 C4 -4.5(11)
N2 C3 C4 C5 1.4(11)
C2 C3 C4 C5 -176.4(7)
C3 C4 C5 C6 -1.8(11)
C4 C5 C6 C7 0.9(10)
C3 N2 C7 C6 -0.7(10)
Ni1 N2 C7 C6 174.5(5)
C3 N2 C7 C8 -179.5(6)
Ni1 N2 C7 C8 -4.2(7)
C5 C6 C7 N2 0.4(10)
C5 C6 C7 C8 179.0(7)
C10 N1 C8 C9 -8.5(11)
Ni1 N1 C8 C9 176.7(6)
C10 N1 C8 C7 171.9(6)
Ni1 N1 C8 C7 -3.0(8)
N2 C7 C8 N1 4.7(9)
C6 C7 C8 N1 -174.0(7)
N2 C7 C8 C9 -175.0(6)
C6 C7 C8 C9 6.4(10)
C8 N1 C10 C11 -60.1(9)
Ni1 N1 C10 C11 114.4(6)
C8 N1 C10 C15 120.5(8)
Ni1 N1 C10 C15 -65.0(8)
C15 C10 C11 C12 0.3(11)
N1 C10 C11 C12 -179.0(7)
C10 C11 C12 C13 0.1(12)
C10 C11 C12 Cl3 -178.2(6)
C11 C12 C13 C14 0.3(12)
Cl3 C12 C13 C14 178.6(7)
C12 C13 C14 C15 -1.2(13)
C12 C13 C14 Cl4 -179.9(6)
C13 C14 C15 C10 1.5(13)
Cl4 C14 C15 C10 -179.7(6)
C11 C10 C15 C14 -1.1(11)
N1 C10 C15 C14 178.3(7)
C2 N3 C16 C17 65.5(10)
Ni1 N3 C16 C17 -114.8(7)
C2 N3 C16 C21 -115.7(8)
Ni1 N3 C16 C21 64.0(8)
C21 C16 C17 C18 1.4(11)
N3 C16 C17 C18 -179.8(6)
C16 C17 C18 C19 0.0(12)
C16 C17 C18 Cl5 178.0(6)
C17 C18 C19 C20 -2.7(12)
Cl5 C18 C19 C20 179.3(6)
C18 C19 C20 C21 4.1(12)
C18 C19 C20 Cl6 -177.6(6)
C19 C20 C21 C16 -2.7(12)
Cl6 C20 C21 C16 179.0(6)
C17 C16 C21 C20 -0.1(11)
N3 C16 C21 C20 -179.0(7)
C37 N6 C23 C22 -8.0(11)
Ni2 N6 C23 C22 177.2(6)
C37 N6 C23 C24 170.5(6)
Ni2 N6 C23 C24 -4.3(7)
C28 N5 C24 C25 0.0(9)
Ni2 N5 C24 C25 175.2(5)
C28 N5 C24 C23 178.7(6)
Ni2 N5 C24 C23 -6.1(7)
N6 C23 C24 N5 6.7(8)
C22 C23 C24 N5 -174.7(6)
N6 C23 C24 C25 -174.6(6)
C22 C23 C24 C25 4.0(10)
N5 C24 C25 C26 -1.2(10)
C23 C24 C25 C26 -179.8(6)
C24 C25 C26 C27 1.9(10)
C25 C26 C27 C28 -1.4(10)
C24 N5 C28 C27 0.5(10)
Ni2 N5 C28 C27 -174.6(5)
C24 N5 C28 C29 179.3(6)
Ni2 N5 C28 C29 4.1(8)
C26 C27 C28 N5 0.2(11)
C26 C27 C28 C29 -178.5(7)
C31 N4 C29 C30 2.1(12)
Ni2 N4 C29 C30 -174.5(7)
C31 N4 C29 C28 180.0(6)
Ni2 N4 C29 C28 3.3(8)
N5 C28 C29 N4 -4.8(9)
C27 C28 C29 N4 173.9(7)
N5 C28 C29 C30 173.2(7)
C27 C28 C29 C30 -8.1(11)
C29 N4 C31 C36 -120.4(8)
Ni2 N4 C31 C36 56.0(8)
C29 N4 C31 C32 63.6(10)
Ni2 N4 C31 C32 -120.0(7)
C36 C31 C32 C33 2.8(11)
N4 C31 C32 C33 178.7(7)
C31 C32 C33 C34 -1.8(12)
C31 C32 C33 Cl9 177.2(6)
C32 C33 C34 C35 1.2(12)
Cl9 C33 C34 C35 -177.8(6)
C33 C34 C35 C36 -1.6(13)
C33 C34 C35 Cl10 -179.2(6)
C34 C35 C36 C31 2.5(12)
Cl10 C35 C36 C31 -179.8(6)
C32 C31 C36 C35 -3.1(11)
N4 C31 C36 C35 -179.1(7)
C23 N6 C37 C42 -60.8(9)
Ni2 N6 C37 C42 113.3(7)
C23 N6 C37 C38 123.2(7)
Ni2 N6 C37 C38 -62.6(8)
C42 C37 C38 C39 1.0(11)
N6 C37 C38 C39 176.8(7)
C37 C38 C39 C40 -1.7(13)
C37 C38 C39 Cl11 176.7(6)
C38 C39 C40 C41 2.3(13)
Cl11 C39 C40 C41 -176.1(7)
C39 C40 C41 C42 -2.2(13)
C39 C40 C41 Cl12 176.4(7)
C38 C37 C42 C41 -1.0(11)
N6 C37 C42 C41 -176.8(7)
C40 C41 C42 C37 1.6(12)
Cl12 C41 C42 C37 -177.0(6)
